data_1576716
loop_
_publ_author_name
'Cowie, Bradley E.'
'Phanopoulos, Andreas'
'Shaffer, Milo S. P.'
'Williams, Charlotte K.'

_publ_section_title
;
 Structural and reactivity investigations using organo-copper(i) and
 zinc(ii) complexes with hydrogen and carbon dioxide.
;
_journal_issue 1
_journal_name_full 'Chemical science'
_journal_page_first 564
_journal_page_last 578
_journal_paper_doi 10.1039/d5sc05666g
_journal_volume 17
_journal_year 2026
_chemical_formula_moiety 'C75 H63 Cu3 P6, C7 H8'
_chemical_formula_sum 'C82 H71 Cu3 P6'
_chemical_formula_weight 1432.82
_chemical_name_common 028bec23
_chemical_name_systematic '[Cu3(dppm_prime)3]'
_chemical_properties_physical Air-sensitive,Moisture-sensitive,Light-sensitive
_space_group_crystal_system monoclinic
_space_group_IT_number 14
_space_group_name_Hall '-P 2yn'
_space_group_name_H-M_alt 'P 1 21/n 1'
_atom_sites_solution_hydrogens geom
_atom_sites_solution_primary dual
_audit_creation_date 2023-05-18
_audit_creation_method
;
Olex2 1.5
(compiled 2023.03.06 svn.rbb2c1857 for OlexSys, GUI svn.r6748)
;
_audit_update_record
;
2023-06-12 deposited with the CCDC.	2025-11-04 downloaded from the CCDC.
;
_cell_angle_alpha 90
_cell_angle_beta 101.8081(3)
_cell_angle_gamma 90
_cell_formula_units_Z 4
_cell_length_a 13.83010(4)
_cell_length_b 23.24282(6)
_cell_length_c 23.96377(7)
_cell_measurement_reflns_used 129373
_cell_measurement_temperature 150.01(14)
_cell_measurement_theta_max 76.1200
_cell_measurement_theta_min 3.3830
_cell_volume 7540.16(4)
_computing_cell_refinement 'CrysAlisPro 1.171.42.72a (Rigaku OD, 2022)'
_computing_data_collection 'CrysAlisPro 1.171.42.72a (Rigaku OD, 2022)'
_computing_data_reduction 'CrysAlisPro 1.171.42.72a (Rigaku OD, 2022)'
_computing_molecular_graphics 'Olex2 1.5 (Dolomanov et al., 2009)'
_computing_publication_material 'Olex2 1.5 (Dolomanov et al., 2009)'
_computing_structure_refinement 'SHELXL 2018/3 (Sheldrick, 2015)'
_computing_structure_solution 'SHELXT 2018/2 (Sheldrick, 2018)'
_diffrn_ambient_environment N~2~
_diffrn_ambient_temperature 150.01(14)
_diffrn_detector 'CCD plate'
_diffrn_detector_area_resol_mean 10.4102
_diffrn_detector_type Atlas
_diffrn_measured_fraction_theta_full 1.000
_diffrn_measured_fraction_theta_max 0.996
_diffrn_measurement_details
;
List of Runs (angles in degrees, time in seconds):

  # Type    Start    End  Width  t~exp~   \w     \q     \k     \f   Frames
#--------------------------------------------------------------------------
  1  \w      1.00  32.00   1.00    1.00    --  -42.66  19.00  60.00   31
  2  \w     -3.00  28.00   1.00    1.00    --  -42.66  19.00 -90.00   31
  3  \w     -3.00  23.00   1.00    1.00    --  -42.66  19.00 150.00   26
  4  \w     -5.00  36.00   1.00    1.00    --  -42.66  19.00-150.00   41
  5  \w     -5.00  35.00   1.00    1.00    --  -42.66  19.00   0.00   40
  6  \w     61.00 129.00   1.00    1.00    --   42.66 178.00-180.00   68
  7  \w     68.00 109.00   1.00    1.00    --   42.66 178.00  30.00   41
  8  \w     40.00  65.00   1.00    4.00    --  111.00 -45.00  60.00   25
  9  \w    105.00 173.00   1.00    4.00    --  111.00  77.00 120.00   68
 10  \w     42.00  94.00   1.00    4.00    --  111.00 -77.00-150.00   52
 11  \w     41.00  67.00   1.00    4.00    --  111.00 -45.00 -30.00   26
 12  \w     44.00  69.00   1.00    4.00    --  111.00 -45.00 120.00   25
 13  \w     44.00 107.00   1.00    4.00    --  111.00-120.00   2.00   63
 14  \w     30.00  61.00   1.00    4.00    --  111.00 -95.00 150.00   31
 15  \w     44.00  70.00   1.00    4.00    --  111.00-125.00 -30.00   26
 16  \w     40.00  65.00   1.00    4.00    --  111.00 -45.00 150.00   25
 17  \w     66.00 101.00   1.00    4.00    --  111.00 -95.00  60.00   35
 18  \w     36.00  62.00   1.00    4.00    --  111.00 -95.00  60.00   26
 19  \w    109.00 175.00   1.00    4.00    --  111.00  77.00   0.00   66
 20  \w     77.00 102.00   1.00    4.00    --  111.00-125.00 -30.00   25
 21  \w     91.00 177.00   1.00    4.00    --  111.00  30.00 -90.00   86
 22  \w     74.00 100.00   1.00    4.00    --  111.00 -95.00 150.00   26
 23  \w     78.00 107.00   1.00    4.00    --  111.00-108.00  38.79   29
 24  \w     62.00  88.00   1.00    4.00    --  111.00 -61.00-120.00   26
 25  \w     46.00  88.00   1.00    4.00    --  111.00-125.00-120.00   42
 26  \w     72.00 111.00   1.00    4.00    --  111.00-125.00 150.00   39
 27  \w    102.00 127.00   1.00    4.00    --  111.00-144.00 131.07   25
 28  \w   -110.00 -53.00   1.00    1.00    --  -42.66 178.00 -60.00   57
 29  \w     -5.00  34.00   1.00    1.00    --  -42.66  19.00 -60.00   39
 30  \w      4.00  30.00   1.00    1.00    --  -42.66  19.00 -30.00   26
 31  \w      9.00  80.00   1.00    1.00    --   42.66 -99.00-180.00   71
 32  \w     40.00  69.00   1.00    4.00    --  111.00 -45.00  30.00   29
 33  \w     33.00  72.00   1.00    4.00    --  111.00 -95.00-180.00   39
 34  \w     92.00 117.00   1.00    4.00    --  111.00-132.00 -61.51   25
 35  \w     41.00  66.00   1.00    4.00    --  111.00 -61.00 -30.00   25
 36  \w     53.00  85.00   1.00    4.00    --  111.00 -61.00-150.00   32
 37  \w    111.00 144.00   1.00    4.00    --  111.00  77.00  30.00   33
 38  \w    153.00 178.00   1.00    4.00    --  111.00  77.00  30.00   25
 39  \w     84.00 141.00   1.00    4.00    --  111.00  15.00  90.00   57
 40  \w     43.00  69.00   1.00    4.00    --  111.00 -61.00 -90.00   26
 41  \w     81.00 106.00   1.00    4.00    --  111.00 -95.00-180.00   25
 42  \w     40.00  65.00   1.00    4.00    --  111.00 -45.00 -90.00   25
 43  \w    140.00 178.00   1.00    4.00    --  111.00  30.00 -30.00   38
 44  \w     64.00  90.00   1.00    4.00    --  111.00 -61.00  30.00   26
 45  \w    127.00 168.00   1.00    4.00    --  111.00  30.00   0.00   41
 46  \w     89.00 126.00   1.00    4.00    --  111.00  30.00 -30.00   37
 47  \w     87.00 127.00   1.00    4.00    --  111.00-144.00-155.78   40
 48  \w     87.00 155.00   1.00    4.00    --  111.00  30.00 120.00   68
 49  \w     63.00  96.00   1.00    4.00    --  111.00-125.00  30.00   33
 50  \w     40.00  72.00   1.00    4.00    --  111.00 -45.00  90.00   32
 51  \w     84.00 110.00   1.00    4.00    --  111.00-117.00-131.83   26
 52  \w     41.00  66.00   1.00    4.00    --  111.00 -61.00-120.00   25
 53  \w     87.00 112.00   1.00    4.00    --  111.00-125.00 -30.00   25
 54  \w     45.00  70.00   1.00    4.00    --  111.00-132.00 -61.51   25
 55  \w     55.00  81.00   1.00    4.00    --  111.00 -61.00   0.00   26
 56  \w     86.00 112.00   1.00    4.00    --  111.00-125.00   0.00   26
 57  \w     60.00 123.00   1.00    4.00    --  111.00-138.00  72.64   63
 58  \w     -1.00  24.00   1.00    1.00    --   34.00  88.00 113.76   25
 59  \w      6.00  31.00   1.00    1.00    --   38.00  78.00   3.99   25
 60  \w      2.00  27.00   1.00    1.00    --   38.00  90.00 -78.57   25
 61  \w   -115.00 -22.00   1.00    1.00    --  -42.66 -38.00-120.00   93
 62  \w    -77.00 -26.00   1.00    1.00    --  -42.66 -38.00 -30.00   51
 63  \w    -68.00 -22.00   1.00    1.00    --  -42.66 -38.00 120.00   46
 64  \w   -114.00 -84.00   1.00    1.00    --  -42.66 -38.00 -30.00   30
 65  \w     14.00  42.00   1.00    1.00    --   46.00  82.00  23.92   28
 66  \w     13.00  38.00   1.00    1.00    --   46.00  82.00-110.09   25
 67  \w     14.00  39.00   1.00    1.00    --   46.00  79.00-141.04   25
 68  \w     14.00  39.00   1.00    1.00    --   46.00  81.00 134.58   25
 69  \w     28.00  54.00   1.00    1.00    --   58.00  71.00 -59.78   26
 70  \w     29.00  55.00   1.00    1.00    --   58.00  69.00 -18.49   26
 71  \w     32.00  58.00   1.00    1.00    --   62.00  71.00  -3.12   26
 72  \w    108.00 133.00   1.00    1.00    --   62.00  71.00  -3.12   25
 73  \w     36.00  61.00   1.00    1.00    --   66.00  70.00  73.06   25
 74  \w     36.00  62.00   1.00    1.00    --   66.00  70.00 121.04   26
 75  \w     37.00  63.00   1.00    1.00    --   66.00  69.00-121.60   26
 76  \w    111.00 137.00   1.00    1.00    --   66.00  70.00 -98.40   26
 77  \w     36.00  62.00   1.00    1.00    --   66.00  70.00 151.03   26
 78  \w     36.00  62.00   1.00    1.00    --   66.00  70.00 -98.40   26
 79  \w     40.00  65.00   1.00    1.00    --   70.00  71.00 -63.11   25
 80  \w     41.00  67.00   1.00    1.00    --   70.00  71.00 159.33   26
 81  \w     42.00  68.00   1.00    1.00    --   70.00  68.00  91.71   26
 82  \w     81.00 108.00   1.00    1.00    --   70.00  71.00-165.19   27
 83  \w     40.00  65.00   1.00    1.00    --   70.00  71.00-165.19   25
 84  \w    103.00 129.00   1.00    1.00    --   70.00  71.00  19.84   26
 85  \w     40.00  66.00   1.00    1.00    --   70.00  71.00  19.84   26
 86  \w     45.00  71.00   1.00    1.00    --   74.00  69.00  26.50   26
 87  \w     45.00  71.00   1.00    1.00    --   74.00  71.00 -33.41   26
 88  \w     95.00 122.00   1.00    1.00    --   74.00  71.00 -33.41   27
 89  \w     48.00  74.00   1.00    4.00    --   78.00  70.00-115.90   26
 90  \w     49.00  75.00   1.00    4.00    --   78.00  67.00 156.51   26
 91  \w     58.00  84.00   1.00    4.00    --   82.00  62.00 -48.30   26
 92  \w     52.00  78.00   1.00    4.00    --   82.00  71.00  23.92   26
 93  \w     57.00  84.00   1.00    4.00    --   86.00  67.00  45.49   27
 94  \w     59.00  84.00   1.00    4.00    --   86.00  60.00  87.83   25
 95  \w     57.00  83.00   1.00    4.00    --   86.00  68.00 -91.93   26
 96  \w     57.00  83.00   1.00    4.00    --   86.00  67.00-151.10   26
 97  \w     61.00  87.00   1.00    4.00    --   90.00  68.00-110.61   26
 98  \w     61.00  87.00   1.00    4.00    --   90.00  70.00 171.56   26
 99  \w     66.00  92.00   1.00    4.00    --   94.00  66.00-128.66   26
100  \w     68.00  94.00   1.00    4.00    --   98.00  70.00 151.03   26
101  \w     70.00  95.00   1.00    4.00    --   98.00  63.00 -53.24   25
102  \w     70.00  95.00   1.00    4.00    --   98.00  67.00 130.88   25
103  \w     70.00  97.00   1.00    4.00    --   98.00  64.00  99.88   27
104  \w     74.00 100.00   1.00    4.00    --  102.00  65.00  77.56   26
105  \w     73.00 106.00   1.00    4.00    --  102.00  66.00 -30.00   33
106  \w     72.00 112.00   1.00    4.00    --  102.00  70.00 176.75   40
107  \w     78.00 131.00   1.00    4.00    --  106.00  64.00 -46.09   53
108  \w     81.00 122.00   1.00    4.00    --  110.00  68.00 107.42   41
109  \w    138.00 167.00   1.00    4.00    --  111.00  61.00  60.00   29
110  \w     83.00 119.00   1.00    4.00    --  111.00  61.00  60.00   36
111  \w     86.00 112.00   1.00    4.00    --  111.00  61.00  90.00   26
112  \w    128.00 159.00   1.00    4.00    --  111.00  61.00 -60.00   31
113  \w     84.00 112.00   1.00    4.00    --  111.00  61.00 -60.00   28
114  \w     83.00 121.00   1.00    4.00    --  111.00  61.00   0.00   38
115  \w    133.00 165.00   1.00    4.00    --  111.00  61.00  90.00   32
116  \w    133.00 176.00   1.00    4.00    --  111.00  61.00-120.00   43
117  \w     84.00 114.00   1.00    4.00    --  111.00  61.00-120.00   30
118  \w    142.00 168.00   1.00    4.00    --  111.00  61.00 -90.00   26
119  \w     83.00 127.00   1.00    4.00    --  111.00  61.00 -90.00   44
120  \w    126.00 152.00   1.00    4.00    --  111.00  61.00 138.80   26
121  \w     83.00 109.00   1.00    4.00    --  111.00  61.00 138.80   26
122  \w    121.00 147.00   1.00    4.00    --  111.00  58.00-162.27   26
123  \w     85.00 111.00   1.00    4.00    --  111.00  58.00-162.27   26
124  \w     84.00 173.00   1.00    4.00    --  111.00  61.00-180.00   89
125  \w    148.00 174.00   1.00    4.00    --  111.00  64.00  28.56   26
126  \w     86.00 176.00   1.00    4.00    --  111.00  61.00 150.00   90
127  \w     83.00 108.00   1.00    4.00    --  111.00  64.00  28.56   25
128  \w    133.00 174.00   1.00    4.00    --  111.00  61.00-150.00   41
129  \w     83.00 129.00   1.00    4.00    --  111.00  61.00-150.00   46
130  \w     83.00 131.00   1.00    4.00    --  111.00  61.00 -30.00   48
;
_diffrn_measurement_device 'four-circle diffractometer'
_diffrn_measurement_device_type 'SuperNova, Dual, Cu at home/near, Atlas'
_diffrn_measurement_method '\w scans'
_diffrn_orient_matrix_type 'CrysAlisPro convention (1999,Acta A55,543-557)'
_diffrn_orient_matrix_UB_11 0.0173590000
_diffrn_orient_matrix_UB_12 -0.0469542000
_diffrn_orient_matrix_UB_13 -0.0422379000
_diffrn_orient_matrix_UB_21 -0.0343708000
_diffrn_orient_matrix_UB_22 -0.0462235000
_diffrn_orient_matrix_UB_23 0.0377311000
_diffrn_orient_matrix_UB_31 -0.1071030000
_diffrn_orient_matrix_UB_32 0.0071962000
_diffrn_orient_matrix_UB_33 -0.0332414000
_diffrn_radiation_monochromator mirror
_diffrn_radiation_probe x-ray
_diffrn_radiation_type 'Cu K\a'
_diffrn_radiation_wavelength 1.54184
_diffrn_reflns_av_R_equivalents 0.0360
_diffrn_reflns_av_unetI/netI 0.0121
_diffrn_reflns_Laue_measured_fraction_full 1.000
_diffrn_reflns_Laue_measured_fraction_max 0.996
_diffrn_reflns_limit_h_max 16
_diffrn_reflns_limit_h_min -17
_diffrn_reflns_limit_k_max 28
_diffrn_reflns_limit_k_min -29
_diffrn_reflns_limit_l_max 29
_diffrn_reflns_limit_l_min -30
_diffrn_reflns_number 214902
_diffrn_reflns_point_group_measured_fraction_full 1.000
_diffrn_reflns_point_group_measured_fraction_max 0.996
_diffrn_reflns_theta_full 67.684
_diffrn_reflns_theta_max 76.226
_diffrn_reflns_theta_min 3.419
_diffrn_source 'micro-focus sealed X-ray tube'
_diffrn_source_type 'SuperNova (Cu) X-ray Source'
_exptl_absorpt_coefficient_mu 2.499
_exptl_absorpt_correction_T_max 1.00000
_exptl_absorpt_correction_T_min 0.83808
_exptl_absorpt_correction_type multi-scan
_exptl_absorpt_process_details
;
CrysAlisPro 1.171.42.72a (Rigaku Oxford Diffraction, 2022)
Empirical absorption correction using spherical harmonics,
implemented in SCALE3 ABSPACK scaling algorithm.
;
_exptl_crystal_colour yellow
_exptl_crystal_density_diffrn 1.262
_exptl_crystal_description block
_exptl_crystal_F_000 2960
_exptl_crystal_recrystallization_method 'Re-crystallisation from solvent: Toluene/hexanes (vapour diffusion)'
_exptl_crystal_size_max 0.346
_exptl_crystal_size_mid 0.190
_exptl_crystal_size_min 0.186
_exptl_transmission_factor_max 1.00000
_exptl_transmission_factor_min 0.83808
_refine_diff_density_max 0.316
_refine_diff_density_min -0.362
_refine_diff_density_rms 0.055
_refine_ls_extinction_method none
_refine_ls_goodness_of_fit_ref 0.916
_refine_ls_hydrogen_treatment constr
_refine_ls_matrix_type full
_refine_ls_number_parameters 861
_refine_ls_number_reflns 15727
_refine_ls_number_restraints 43
_refine_ls_restrained_S_all 0.918
_refine_ls_R_factor_all 0.0266
_refine_ls_R_factor_gt 0.0249
_refine_ls_shift/su_max 0.002
_refine_ls_shift/su_mean 0.000
_refine_ls_structure_factor_coef Fsqd
_refine_ls_weighting_details 'w=1/[\s^2^(Fo^2^)+(0.1000P)^2^] where P=(Fo^2^+2Fc^2^)/3'
_refine_ls_weighting_scheme calc
_refine_ls_wR_factor_gt 0.0984
_refine_ls_wR_factor_ref 0.1011
_reflns_Friedel_coverage 0.000
_reflns_number_gt 14678
_reflns_number_total 15727
_reflns_threshold_expression 'I > 2\s(I)'
_cod_data_source_file d5sc05666g2.cif
_cod_data_source_block compound_1
_cod_original_cell_volume 7540.15(4)
_cod_database_code 1576716
_shelx_shelxl_version_number 2018/3
_chemical_oxdiff_formula 'C50 H50 Cu3 P6'
_shelx_space_group_comment
;
The symmetry employed for this shelxl refinement is uniquely defined
by the following loop, which should always be used as a source of
symmetry information in preference to the above space-group names.
They are only intended as comments.
;
_olex2_refinement_description
;
1. Fixed Uiso
 At 1.2 times of:
  All C(H) groups
 At 1.5 times of:
  All C(H,H,H) groups
2. Restrained distances
 C200-C206
 1.52 with sigma of 0.01
3. Uiso/Uaniso restraints and constraints
C101 \\sim C100 \\sim C102 \\sim C103 \\sim C104 \\sim C105 \\sim C106: within
1.7A with sigma of 0.005 and sigma for terminal atoms of 0.01 within 1.7A
4. Others
 Fixed Sof: C100(0.75) C106(0.75) H10A(0.75) C105(0.75) H10C(0.75) C104(0.75)
 H10E(0.75) C103(0.75) H10G(0.75) C102(0.75) H102(0.75) C101(0.75) H10I(0.75)
 H10J(0.75) H10K(0.75) C206(0.25) H10D(0.25) H10F(0.25) H206(0.25) C202(0.25)
 H202(0.25) C203(0.25) H203(0.25) C204(0.25) H204(0.25) C205(0.25) H10B(0.25)
 C200(0.25) C201(0.25) H10H(0.25)
5.a Ternary CH refined with riding coordinates:
 C51(H51), C26(H26)
5.b Aromatic/amide H refined with riding coordinates:
 C1(H1), C15(H15), C34(H34), C38(H38), C69(H69), C50(H50), C36(H36), C57(H57),
 C65(H65), C13(H13), C71(H71), C53(H53), C67(H67), C19(H19), C37(H37), C48(H48),
  C16(H16), C40(H40), C42(H42), C28(H28), C44(H44), C17(H17), C32(H32),
 C46(H46), C56(H56), C63(H63), C61(H61), C35(H35), C55(H55), C18(H18), C66(H66),
  C68(H68), C11(H11), C41(H41), C47(H47), C54(H54), C49(H49), C10(H10), C9(H9),
 C73(H73), C75(H75), C29(H29), C3(H3), C43(H43), C62(H62), C21(H21), C7(H7),
 C30(H30), C74(H74), C12(H12), C59(H59), C25(H25), C72(H72), C31(H31), C6(H6),
 C4(H4), C60(H60), C22(H22), C24(H24), C5(H5), C23(H23), C106(H10A), C105(H10C),
  C104(H10E), C103(H10G), C102(H102), C202(H202), C203(H203), C204(H204),
 C205(H10B), C201(H10H)
5.c Fitted hexagon refined as free rotating group:
 C100(C106,C105,C104,C103,C102), C202(C203,C204,C205,C200,C201)
5.d Idealised Me refined as rotating group:
 C101(H10I,H10J,H10K), C206(H10D,H10F,H206)

Disorder Modelling Details: A molecule of toluene in the asymmetric unit 
was positionally disordered over two positions. As a result, it was split 
into two parts and refined with a fixed occupancy ratio of 0.75:0.25. The 
thermal parameters of the carbon atoms of the major component were 
restrained to be similar to one another through the use of the SIMU command. 
Additionally, the C(ipso)-CH3 bond length of the minor component was 
restrained to 1.52 A using the DFIX command. Approximately one molecule of 
toluene was removed from the asymmetric unit using the "solvent mask" feature 
of Olex2.
;
_smtbx_masks_void_probe_radius 1.2
_smtbx_masks_void_truncation_radius 1.2
_ins_header
;
TITL 028bec23 in P2(1)/n 
REM P2(1)/n (#14 in standard setting)
CELL 1.54184  13.830096  23.242815  23.963768  90.0000 101.8081  90.0000
ZERR    4.00   0.000039   0.000057   0.000065   0.0000   0.0003   0.0000
LATT  1
SYMM -x+1/2, y+1/2,-z+1/2 
SFAC C H P Cu
UNIT 200.00 200.00 24.00 12.00
REM  CrysAlisPro recorded range (K): Min=149.9; max=150.1; aver:150.0
TEMP -123
TREF
HKLF 4
END
;
_olex2_submission_special_instructions 'No special instructions were received'
_oxdiff_exptl_absorpt_empirical_details
;
Empirical correction (ABSPACK) includes:
- Absorption correction using spherical harmonics
- Frame scaling
;
_oxdiff_exptl_absorpt_empirical_full_max 1.241
_oxdiff_exptl_absorpt_empirical_full_min 0.846

loop_
_space_group_symop_operation_xyz
'x, y, z'
'-x+1/2, y+1/2, -z+1/2'
'-x, -y, -z'
'x-1/2, -y-1/2, z-1/2'

loop_
_atom_site_label
_atom_site_type_symbol
_atom_site_fract_x
_atom_site_fract_y
_atom_site_fract_z
_atom_site_U_iso_or_equiv
_atom_site_adp_type
_atom_site_occupancy
_atom_site_site_symmetry_order
_atom_site_calc_flag
_atom_site_refinement_flags_posn
_atom_site_refinement_flags_adp
_atom_site_refinement_flags_occupancy
_atom_site_disorder_assembly
_atom_site_disorder_group
Cu2 Cu 0.62310(2) 0.28326(2) 0.32881(2) 0.01941(6) Uani 1 1 d . . . . .
Cu1 Cu 0.43285(2) 0.24081(2) 0.32842(2) 0.01961(6) Uani 1 1 d . . . . .
Cu3 Cu 0.49529(2) 0.25420(2) 0.20938(2) 0.02166(6) Uani 1 1 d . . . . .
P5 P 0.43127(2) 0.16321(2) 0.26834(2) 0.01908(7) Uani 1 1 d . . . . .
P4 P 0.58870(2) 0.35378(2) 0.25957(2) 0.02025(7) Uani 1 1 d . . . . .
P6 P 0.64054(2) 0.19489(2) 0.28698(2) 0.02032(7) Uani 1 1 d . . . . .
P3 P 0.38788(2) 0.32164(2) 0.27081(2) 0.01965(7) Uani 1 1 d . . . . .
P1 P 0.45773(2) 0.24026(2) 0.42635(2) 0.02240(7) Uani 1 1 d . . . . .
P2 P 0.65487(2) 0.29506(2) 0.42539(2) 0.02159(7) Uani 1 1 d . . . . .
C58 C 0.43588(8) 0.08839(5) 0.29301(5) 0.0222(2) Uani 1 1 d . . . . .
C33 C 0.26557(9) 0.31311(5) 0.22471(5) 0.0236(2) Uani 1 1 d . . . . .
C39 C 0.58977(8) 0.43119(5) 0.27553(5) 0.0240(2) Uani 1 1 d . . . . .
C45 C 0.66699(9) 0.35493(5) 0.20668(5) 0.0248(2) Uani 1 1 d . . . . .
C64 C 0.73908(9) 0.20015(5) 0.24648(5) 0.0255(2) Uani 1 1 d . . . . .
C14 C 0.68114(9) 0.36918(5) 0.45178(5) 0.0248(2) Uani 1 1 d . . . . .
C70 C 0.68130(9) 0.13170(5) 0.33153(5) 0.0248(2) Uani 1 1 d . . . . .
C52 C 0.32179(9) 0.15845(5) 0.21134(5) 0.0234(2) Uani 1 1 d . . . . .
C1 C 0.56997(10) 0.26674(5) 0.46169(5) 0.0264(2) Uani 1 1 d . . . . .
H1 H 0.585597 0.265749 0.502168 0.032 Uiso 1 1 calc R U . . .
C51 C 0.53315(8) 0.17505(5) 0.23401(5) 0.0215(2) Uani 1 1 d . . . . .
H51 H 0.542715 0.146926 0.204027 0.026 Uiso 1 1 calc R U . . .
C8 C 0.43887(10) 0.17227(5) 0.46290(5) 0.0275(2) Uani 1 1 d . . . . .
C15 C 0.61149(10) 0.39823(5) 0.47542(5) 0.0284(2) Uani 1 1 d . . . . .
H15 H 0.551980 0.379364 0.478705 0.034 Uiso 1 1 calc R U . . .
C27 C 0.36600(9) 0.38910(5) 0.30555(5) 0.0253(2) Uani 1 1 d . . . . .
C26 C 0.46714(8) 0.33570(5) 0.22101(5) 0.0211(2) Uani 1 1 d . . . . .
H26 H 0.439215 0.359116 0.186459 0.025 Uiso 1 1 calc R U . . .
C34 C 0.18264(10) 0.31726(6) 0.24958(6) 0.0309(3) Uani 1 1 d . . . . .
H34 H 0.191267 0.322355 0.289628 0.037 Uiso 1 1 calc R U . . .
C38 C 0.25139(10) 0.30476(5) 0.16603(5) 0.0294(2) Uani 1 1 d . . . . .
H38 H 0.306891 0.300819 0.148619 0.035 Uiso 1 1 calc R U . . .
C69 C 0.83762(10) 0.19582(6) 0.27517(6) 0.0336(3) Uani 1 1 d . . . . .
H69 H 0.852869 0.188530 0.315016 0.040 Uiso 1 1 calc R U . . .
C20 C 0.77885(10) 0.26562(5) 0.45472(6) 0.0294(2) Uani 1 1 d . . . . .
C50 C 0.76779(10) 0.36488(6) 0.22646(6) 0.0315(3) Uani 1 1 d . . . . .
H50 H 0.793841 0.366980 0.266290 0.038 Uiso 1 1 calc R U . . .
C36 C 0.07475(10) 0.30743(6) 0.15771(7) 0.0382(3) Uani 1 1 d . . . . .
H36 H 0.010056 0.306523 0.134740 0.046 Uiso 1 1 calc R U . . .
C57 C 0.22975(10) 0.15620(6) 0.22656(6) 0.0318(3) Uani 1 1 d . . . . .
H57 H 0.225533 0.159467 0.265507 0.038 Uiso 1 1 calc R U . . .
C65 C 0.71871(10) 0.21058(5) 0.18804(6) 0.0307(3) Uani 1 1 d . . . . .
H65 H 0.652097 0.213777 0.168103 0.037 Uiso 1 1 calc R U . . .
C2 C 0.35527(11) 0.28079(6) 0.44674(6) 0.0321(3) Uani 1 1 d . . . . .
C13 C 0.52053(12) 0.14200(6) 0.49137(5) 0.0340(3) Uani 1 1 d . . . . .
H13 H 0.584934 0.157059 0.493113 0.041 Uiso 1 1 calc R U . . .
C71 C 0.68919(12) 0.13409(6) 0.38996(6) 0.0361(3) Uani 1 1 d . . . . .
H71 H 0.675179 0.169018 0.407316 0.043 Uiso 1 1 calc R U . . .
C53 C 0.32584(11) 0.15447(6) 0.15392(5) 0.0322(3) Uani 1 1 d . . . . .
H53 H 0.387839 0.156627 0.142795 0.039 Uiso 1 1 calc R U . . .
C67 C 0.89217(12) 0.21196(6) 0.18732(8) 0.0420(3) Uani 1 1 d . . . . .
H67 H 0.944319 0.215640 0.167194 0.050 Uiso 1 1 calc R U . . .
C19 C 0.76769(10) 0.39815(6) 0.44680(5) 0.0312(3) Uani 1 1 d . . . . .
H19 H 0.816016 0.379037 0.430536 0.037 Uiso 1 1 calc R U . . .
C37 C 0.15646(11) 0.30218(6) 0.13278(6) 0.0360(3) Uani 1 1 d . . . . .
H37 H 0.147496 0.296783 0.092756 0.043 Uiso 1 1 calc R U . . .
C48 C 0.79366(12) 0.36794(6) 0.13031(7) 0.0405(3) Uani 1 1 d . . . . .
H48 H 0.836517 0.372525 0.104296 0.049 Uiso 1 1 calc R U . . .
C16 C 0.62793(11) 0.45481(6) 0.49440(6) 0.0361(3) Uani 1 1 d . . . . .
H16 H 0.579885 0.474167 0.510691 0.043 Uiso 1 1 calc R U . . .
C40 C 0.59074(11) 0.44993(6) 0.33043(5) 0.0324(3) Uani 1 1 d . . . . .
H40 H 0.593822 0.422532 0.360162 0.039 Uiso 1 1 calc R U . . .
C42 C 0.58479(11) 0.54851(6) 0.29982(7) 0.0397(3) Uani 1 1 d . . . . .
H42 H 0.583827 0.588445 0.308154 0.048 Uiso 1 1 calc R U . . .
C28 C 0.38927(11) 0.39245(5) 0.36464(6) 0.0314(3) Uani 1 1 d . . . . .
H28 H 0.418665 0.360419 0.386292 0.038 Uiso 1 1 calc R U . . .
C44 C 0.58551(12) 0.47206(6) 0.23226(6) 0.0370(3) Uani 1 1 d . . . . .
H44 H 0.583844 0.460006 0.194197 0.044 Uiso 1 1 calc R U . . .
C17 C 0.71420(12) 0.48280(6) 0.48953(6) 0.0394(3) Uani 1 1 d . . . . .
H17 H 0.725591 0.521237 0.502731 0.047 Uiso 1 1 calc R U . . .
C32 C 0.32777(12) 0.43736(6) 0.27396(6) 0.0390(3) Uani 1 1 d . . . . .
H32 H 0.313575 0.435822 0.233492 0.047 Uiso 1 1 calc R U . . .
C46 C 0.63098(11) 0.35092(6) 0.14830(6) 0.0344(3) Uani 1 1 d . . . . .
H46 H 0.562780 0.343696 0.134058 0.041 Uiso 1 1 calc R U . . .
C56 C 0.14431(11) 0.14922(7) 0.18518(7) 0.0420(3) Uani 1 1 d . . . . .
H56 H 0.082020 0.147286 0.195985 0.050 Uiso 1 1 calc R U . . .
C63 C 0.43540(14) 0.04264(6) 0.25556(6) 0.0432(4) Uani 1 1 d . . . . .
H63 H 0.433426 0.049966 0.216338 0.052 Uiso 1 1 calc R U . . .
C61 C 0.44060(13) -0.02524(6) 0.33145(7) 0.0415(3) Uani 1 1 d . . . . .
H61 H 0.440923 -0.063800 0.344623 0.050 Uiso 1 1 calc R U . . .
C35 C 0.08794(10) 0.31403(6) 0.21640(7) 0.0384(3) Uani 1 1 d . . . . .
H35 H 0.032216 0.316317 0.233812 0.046 Uiso 1 1 calc R U . . .
C55 C 0.14944(11) 0.14506(6) 0.12822(7) 0.0423(3) Uani 1 1 d . . . . .
H55 H 0.090793 0.140637 0.099948 0.051 Uiso 1 1 calc R U . . .
C18 C 0.78356(12) 0.45479(6) 0.46548(6) 0.0373(3) Uani 1 1 d . . . . .
H18 H 0.842328 0.474176 0.461648 0.045 Uiso 1 1 calc R U . . .
C66 C 0.79531(12) 0.21640(6) 0.15845(7) 0.0385(3) Uani 1 1 d . . . . .
H66 H 0.780763 0.223394 0.118549 0.046 Uiso 1 1 calc R U . . .
C68 C 0.91345(11) 0.20220(6) 0.24525(8) 0.0419(3) Uani 1 1 d . . . . .
H68 H 0.980307 0.199806 0.264960 0.050 Uiso 1 1 calc R U . . .
C11 C 0.41608(15) 0.06676(6) 0.51518(7) 0.0471(4) Uani 1 1 d . . . . .
H11 H 0.408542 0.030994 0.532996 0.057 Uiso 1 1 calc R U . . .
C41 C 0.58728(12) 0.50846(6) 0.34282(6) 0.0402(3) Uani 1 1 d . . . . .
H41 H 0.586634 0.520738 0.380551 0.048 Uiso 1 1 calc R U . . .
C47 C 0.69476(13) 0.35749(7) 0.11049(6) 0.0427(3) Uani 1 1 d . . . . .
H47 H 0.669523 0.354700 0.070618 0.051 Uiso 1 1 calc R U . . .
C54 C 0.23998(12) 0.14735(7) 0.11268(6) 0.0405(3) Uani 1 1 d . . . . .
H54 H 0.243742 0.144061 0.073671 0.049 Uiso 1 1 calc R U . . .
C49 C 0.83026(10) 0.37174(6) 0.18828(7) 0.0394(3) Uani 1 1 d . . . . .
H49 H 0.898527 0.379080 0.202155 0.047 Uiso 1 1 calc R U . . .
C10 C 0.33369(14) 0.09654(7) 0.48655(7) 0.0451(4) Uani 1 1 d . . . . .
H10 H 0.269536 0.080993 0.484513 0.054 Uiso 1 1 calc R U . . .
C9 C 0.34495(12) 0.14904(6) 0.46089(6) 0.0369(3) Uani 1 1 d . . . . .
H9 H 0.288194 0.169380 0.441755 0.044 Uiso 1 1 calc R U . . .
C73 C 0.73579(12) 0.03427(6) 0.39852(8) 0.0444(3) Uani 1 1 d . . . . .
H73 H 0.755404 0.001276 0.421448 0.053 Uiso 1 1 calc R U . . .
C75 C 0.69915(12) 0.07957(6) 0.30661(6) 0.0388(3) Uani 1 1 d . . . . .
H75 H 0.693295 0.077240 0.266482 0.047 Uiso 1 1 calc R U . . .
C29 C 0.36973(14) 0.44264(6) 0.39242(7) 0.0433(3) Uani 1 1 d . . . . .
H29 H 0.383524 0.444298 0.432886 0.052 Uiso 1 1 calc R U . . .
C3 C 0.26292(12) 0.28162(7) 0.40965(8) 0.0440(3) Uani 1 1 d . . . . .
H3 H 0.252964 0.260212 0.375174 0.053 Uiso 1 1 calc R U . . .
C43 C 0.58370(13) 0.53053(6) 0.24506(7) 0.0433(3) Uani 1 1 d . . . . .
H43 H 0.581704 0.558190 0.215653 0.052 Uiso 1 1 calc R U . . .
C62 C 0.43780(14) -0.01384(6) 0.27519(7) 0.0447(4) Uani 1 1 d . . . . .
H62 H 0.437472 -0.044758 0.249219 0.054 Uiso 1 1 calc R U . . .
C21 C 0.84793(12) 0.26143(7) 0.42012(7) 0.0406(3) Uani 1 1 d . . . . .
H21 H 0.829338 0.271213 0.380898 0.049 Uiso 1 1 calc R U . . .
C7 C 0.36762(14) 0.31213(7) 0.49732(7) 0.0429(3) Uani 1 1 d . . . . .
H7 H 0.429597 0.311814 0.523238 0.051 Uiso 1 1 calc R U . . .
C30 C 0.33021(14) 0.48991(7) 0.36076(8) 0.0480(4) Uani 1 1 d . . . . .
H30 H 0.316543 0.524034 0.379545 0.058 Uiso 1 1 calc R U . . .
C74 C 0.72544(13) 0.03104(6) 0.34014(8) 0.0460(4) Uani 1 1 d . . . . .
H74 H 0.736326 -0.004476 0.322789 0.055 Uiso 1 1 calc R U . . .
C12 C 0.50871(14) 0.08946(6) 0.51754(6) 0.0438(3) Uani 1 1 d . . . . .
H12 H 0.565204 0.069216 0.537161 0.053 Uiso 1 1 calc R U . . .
C59 C 0.44001(16) 0.07646(6) 0.34926(6) 0.0487(4) Uani 1 1 d . . . . .
H59 H 0.440890 0.107146 0.375542 0.058 Uiso 1 1 calc R U . . .
C25 C 0.80710(13) 0.24993(7) 0.51204(7) 0.0428(3) Uani 1 1 d . . . . .
H25 H 0.760381 0.251681 0.536052 0.051 Uiso 1 1 calc R U . . .
C72 C 0.71759(14) 0.08553(7) 0.42360(7) 0.0479(4) Uani 1 1 d . . . . .
H72 H 0.724414 0.087760 0.463802 0.058 Uiso 1 1 calc R U . . .
C31 C 0.31044(14) 0.48770(7) 0.30168(8) 0.0500(4) Uani 1 1 d . . . . .
H31 H 0.285019 0.520642 0.280120 0.060 Uiso 1 1 calc R U . . .
C6 C 0.28929(18) 0.34396(8) 0.51005(9) 0.0621(6) Uani 1 1 d . . . . .
H6 H 0.298309 0.365296 0.544540 0.075 Uiso 1 1 calc R U . . .
C4 C 0.18550(15) 0.31357(10) 0.42288(10) 0.0627(5) Uani 1 1 d . . . . .
H4 H 0.123070 0.314034 0.397410 0.075 Uiso 1 1 calc R U . . .
C60 C 0.4430(2) 0.01981(7) 0.36853(7) 0.0651(6) Uani 1 1 d . . . . .
H60 H 0.446634 0.012342 0.407885 0.078 Uiso 1 1 calc R U . . .
C22 C 0.94341(13) 0.24321(9) 0.44208(10) 0.0569(5) Uani 1 1 d . . . . .
H22 H 0.989723 0.240459 0.417883 0.068 Uiso 1 1 calc R U . . .
C24 C 0.90302(16) 0.23179(10) 0.53416(9) 0.0621(5) Uani 1 1 d . . . . .
H24 H 0.921683 0.221309 0.573207 0.075 Uiso 1 1 calc R U . . .
C5 C 0.19947(18) 0.34461(10) 0.47307(11) 0.0695(6) Uani 1 1 d . . . . .
H5 H 0.146608 0.366481 0.481972 0.083 Uiso 1 1 calc R U . . .
C23 C 0.97163(15) 0.22896(11) 0.49926(11) 0.0682(6) Uani 1 1 d . . . . .
H23 H 1.037586 0.217310 0.514513 0.082 Uiso 1 1 calc R U . . .
C100 C 0.96162(18) 0.48361(10) 0.36975(9) 0.0700(7) Uani 0.75 1 d G U P . .
C106 C 1.03040(14) 0.51499(12) 0.40833(11) 0.0757(11) Uani 0.75 1 d G U P . .
H10A H 1.092827 0.498591 0.424360 0.091 Uiso 0.75 1 calc R U P . .
C105 C 1.00784(17) 0.57037(11) 0.42347(10) 0.0829(9) Uani 0.75 1 d G U P . .
H10C H 1.054848 0.591818 0.449849 0.100 Uiso 0.75 1 calc R U P . .
C104 C 0.91650(19) 0.59436(9) 0.40003(10) 0.0759(8) Uani 0.75 1 d G U P . .
H10E H 0.901080 0.632213 0.410374 0.091 Uiso 0.75 1 calc R U P . .
C103 C 0.84772(15) 0.56298(12) 0.36144(12) 0.0765(11) Uani 0.75 1 d G U P . .
H10G H 0.785290 0.579381 0.345411 0.092 Uiso 0.75 1 calc R U P . .
C102 C 0.87028(17) 0.50760(12) 0.34630(11) 0.0708(10) Uani 0.75 1 d G U P . .
H102 H 0.823266 0.486153 0.319922 0.085 Uiso 0.75 1 calc R U P . .
C101 C 0.9846(3) 0.4234(2) 0.35591(18) 0.0958(12) Uani 0.75 1 d . U P . .
H10I H 1.056105 0.419057 0.359635 0.144 Uiso 0.75 1 calc R U P . .
H10J H 0.951267 0.414412 0.316726 0.144 Uiso 0.75 1 calc R U P . .
H10K H 0.961490 0.396954 0.382274 0.144 Uiso 0.75 1 calc R U P . .
C206 C 0.9737(6) 0.6199(4) 0.4282(3) 0.062(2) Uani 0.25 1 d D . P . .
H10D H 0.996849 0.612706 0.469091 0.093 Uiso 0.25 1 calc R U P . .
H10F H 0.909172 0.638959 0.421883 0.093 Uiso 0.25 1 calc R U P . .
H206 H 1.021154 0.644709 0.414448 0.093 Uiso 0.25 1 calc R U P . .
C202 C 0.8640(3) 0.4930(3) 0.3356(3) 0.080(4) Uani 0.25 1 d G . P . .
H202 H 0.802153 0.481815 0.313119 0.096 Uiso 0.25 1 calc R U P . .
C203 C 0.9449(4) 0.45643(19) 0.3412(2) 0.0507(17) Uani 0.25 1 d G . P . .
H203 H 0.938289 0.420164 0.322480 0.061 Uiso 0.25 1 calc R U P . .
C204 C 1.0355(3) 0.4729(2) 0.3741(2) 0.0502(17) Uani 0.25 1 d G . P . .
H204 H 1.090748 0.447838 0.377858 0.060 Uiso 0.25 1 calc R U P . .
C205 C 1.0452(3) 0.5259(2) 0.4014(2) 0.057(3) Uani 0.25 1 d G . P . .
H10B H 1.107074 0.537162 0.423876 0.068 Uiso 0.25 1 calc R U P . .
C200 C 0.9643(4) 0.56255(19) 0.39583(19) 0.0406(14) Uani 0.25 1 d DG . P . .
C201 C 0.8737(3) 0.5461(2) 0.3629(3) 0.066(3) Uani 0.25 1 d G . P . .
H10H H 0.818479 0.571141 0.359138 0.079 Uiso 0.25 1 calc R U P . .

loop_
_atom_site_aniso_label
_atom_site_aniso_U_11
_atom_site_aniso_U_22
_atom_site_aniso_U_33
_atom_site_aniso_U_23
_atom_site_aniso_U_13
_atom_site_aniso_U_12
Cu2 0.02205(10) 0.01742(9) 0.01848(9) -0.00053(5) 0.00344(7) -0.00110(6)
Cu1 0.02267(10) 0.01774(9) 0.01853(9) -0.00034(5) 0.00446(7) -0.00125(6)
Cu3 0.02344(10) 0.02037(9) 0.02137(10) 0.00019(6) 0.00504(7) -0.00254(6)
P5 0.02252(14) 0.01606(13) 0.01895(13) -0.00098(9) 0.00491(10) -0.00208(9)
P4 0.02159(14) 0.01788(13) 0.02060(13) 0.00253(9) 0.00276(10) -0.00215(9)
P6 0.02191(14) 0.01761(13) 0.02178(13) -0.00213(9) 0.00531(10) -0.00050(9)
P3 0.02154(14) 0.01718(13) 0.01990(13) 0.00074(9) 0.00349(10) -0.00057(9)
P1 0.02959(16) 0.01941(14) 0.01840(13) 0.00091(9) 0.00537(11) -0.00117(10)
P2 0.02749(15) 0.01845(13) 0.01786(13) -0.00121(9) 0.00235(10) -0.00010(10)
C58 0.0233(5) 0.0176(5) 0.0256(5) -0.0001(4) 0.0049(4) -0.0018(4)
C33 0.0228(5) 0.0175(5) 0.0294(5) 0.0023(4) 0.0028(4) -0.0013(4)
C39 0.0233(5) 0.0191(5) 0.0281(5) 0.0036(4) 0.0020(4) -0.0022(4)
C45 0.0258(6) 0.0203(5) 0.0287(5) 0.0033(4) 0.0067(4) -0.0017(4)
C64 0.0270(6) 0.0180(5) 0.0341(6) -0.0044(4) 0.0121(5) -0.0016(4)
C14 0.0333(6) 0.0208(5) 0.0181(5) -0.0013(4) 0.0001(4) -0.0008(4)
C70 0.0237(5) 0.0196(5) 0.0310(6) -0.0003(4) 0.0054(4) 0.0004(4)
C52 0.0251(6) 0.0176(5) 0.0263(5) -0.0009(4) 0.0025(4) -0.0024(4)
C1 0.0335(6) 0.0262(5) 0.0188(5) -0.0004(4) 0.0038(4) -0.0042(5)
C51 0.0240(5) 0.0202(5) 0.0214(5) -0.0037(4) 0.0073(4) -0.0032(4)
C8 0.0429(7) 0.0216(5) 0.0192(5) -0.0004(4) 0.0090(5) -0.0040(5)
C15 0.0352(6) 0.0246(6) 0.0232(5) -0.0028(4) 0.0012(5) 0.0005(5)
C27 0.0266(6) 0.0195(5) 0.0301(6) -0.0011(4) 0.0063(4) -0.0001(4)
C26 0.0209(5) 0.0207(5) 0.0209(5) 0.0033(4) 0.0023(4) -0.0021(4)
C34 0.0265(6) 0.0285(6) 0.0381(6) 0.0032(5) 0.0075(5) 0.0002(5)
C38 0.0282(6) 0.0278(6) 0.0303(6) 0.0000(5) 0.0019(5) -0.0023(5)
C69 0.0281(6) 0.0295(6) 0.0447(7) -0.0047(5) 0.0108(5) -0.0013(5)
C20 0.0320(6) 0.0224(5) 0.0314(6) -0.0025(5) 0.0010(5) 0.0017(5)
C50 0.0245(6) 0.0315(6) 0.0381(6) 0.0030(5) 0.0056(5) 0.0009(5)
C36 0.0245(6) 0.0282(6) 0.0558(8) 0.0049(6) -0.0060(6) -0.0021(5)
C57 0.0264(6) 0.0312(6) 0.0377(6) -0.0037(5) 0.0064(5) 0.0014(5)
C65 0.0339(6) 0.0269(6) 0.0346(6) -0.0016(5) 0.0144(5) -0.0014(5)
C2 0.0403(7) 0.0273(6) 0.0326(6) 0.0069(5) 0.0168(5) 0.0026(5)
C13 0.0486(8) 0.0272(6) 0.0259(6) 0.0030(5) 0.0067(5) -0.0016(5)
C71 0.0492(8) 0.0255(6) 0.0326(6) 0.0014(5) 0.0062(6) 0.0043(5)
C53 0.0361(7) 0.0337(6) 0.0258(6) -0.0012(5) 0.0036(5) -0.0077(5)
C67 0.0405(8) 0.0255(6) 0.0697(10) 0.0010(6) 0.0340(7) -0.0010(5)
C19 0.0376(7) 0.0274(6) 0.0282(6) -0.0018(5) 0.0057(5) -0.0047(5)
C37 0.0350(7) 0.0322(7) 0.0354(7) 0.0001(5) -0.0054(5) -0.0029(5)
C48 0.0427(8) 0.0367(7) 0.0495(8) 0.0104(6) 0.0264(7) 0.0025(6)
C16 0.0473(8) 0.0264(6) 0.0322(6) -0.0067(5) 0.0025(5) 0.0046(5)
C40 0.0398(7) 0.0264(6) 0.0279(6) 0.0025(5) -0.0006(5) 0.0005(5)
C42 0.0417(8) 0.0189(6) 0.0553(8) -0.0003(6) 0.0026(6) -0.0002(5)
C28 0.0420(7) 0.0213(5) 0.0323(6) -0.0018(5) 0.0109(5) -0.0012(5)
C44 0.0513(8) 0.0253(6) 0.0353(7) 0.0080(5) 0.0111(6) 0.0006(6)
C17 0.0557(9) 0.0226(6) 0.0364(7) -0.0063(5) 0.0009(6) -0.0047(6)
C32 0.0489(8) 0.0248(6) 0.0385(7) 0.0006(5) -0.0022(6) 0.0066(6)
C46 0.0333(7) 0.0422(7) 0.0283(6) 0.0040(5) 0.0078(5) -0.0063(5)
C56 0.0253(7) 0.0391(7) 0.0581(9) -0.0076(7) 0.0002(6) 0.0017(5)
C63 0.0768(11) 0.0225(6) 0.0318(6) -0.0024(5) 0.0148(7) 0.0011(6)
C61 0.0579(9) 0.0182(6) 0.0493(8) 0.0060(5) 0.0130(7) 0.0010(6)
C35 0.0242(6) 0.0338(7) 0.0571(9) 0.0047(6) 0.0083(6) 0.0005(5)
C55 0.0366(7) 0.0320(7) 0.0484(8) -0.0021(6) -0.0142(6) -0.0014(6)
C18 0.0451(8) 0.0295(7) 0.0348(6) -0.0005(5) 0.0022(6) -0.0113(6)
C66 0.0483(8) 0.0289(6) 0.0459(8) 0.0006(5) 0.0275(7) -0.0014(6)
C68 0.0285(7) 0.0323(7) 0.0685(10) -0.0033(6) 0.0188(7) -0.0009(5)
C11 0.0827(12) 0.0260(6) 0.0382(7) 0.0049(5) 0.0256(8) -0.0081(7)
C41 0.0507(8) 0.0305(7) 0.0354(7) -0.0047(5) -0.0010(6) 0.0017(6)
C47 0.0490(9) 0.0505(9) 0.0320(7) 0.0070(6) 0.0164(6) -0.0036(7)
C54 0.0486(8) 0.0388(7) 0.0284(6) 0.0005(5) -0.0056(6) -0.0092(6)
C49 0.0263(6) 0.0378(7) 0.0569(9) 0.0071(6) 0.0147(6) 0.0015(5)
C10 0.0637(10) 0.0353(7) 0.0421(8) -0.0018(6) 0.0239(7) -0.0165(7)
C9 0.0468(8) 0.0325(7) 0.0337(6) -0.0004(5) 0.0132(6) -0.0085(6)
C73 0.0472(8) 0.0301(7) 0.0573(9) 0.0164(6) 0.0140(7) 0.0094(6)
C75 0.0554(9) 0.0245(6) 0.0393(7) -0.0019(5) 0.0162(6) 0.0072(6)
C29 0.0633(10) 0.0282(7) 0.0410(7) -0.0092(6) 0.0168(7) -0.0012(6)
C3 0.0364(8) 0.0470(8) 0.0515(9) 0.0129(7) 0.0154(7) 0.0034(6)
C43 0.0585(10) 0.0245(6) 0.0486(8) 0.0123(6) 0.0153(7) 0.0001(6)
C62 0.0684(11) 0.0205(6) 0.0453(8) -0.0054(5) 0.0120(7) 0.0014(6)
C21 0.0359(8) 0.0429(8) 0.0431(8) -0.0019(6) 0.0082(6) 0.0026(6)
C7 0.0637(10) 0.0343(7) 0.0369(7) 0.0018(6) 0.0252(7) 0.0058(7)
C30 0.0591(10) 0.0265(7) 0.0597(10) -0.0134(6) 0.0154(8) 0.0067(6)
C74 0.0585(10) 0.0235(6) 0.0609(9) 0.0034(6) 0.0237(8) 0.0106(6)
C12 0.0683(10) 0.0288(7) 0.0348(7) 0.0098(5) 0.0114(7) 0.0039(7)
C59 0.0986(14) 0.0219(6) 0.0285(7) 0.0012(5) 0.0194(7) 0.0043(7)
C25 0.0418(8) 0.0478(8) 0.0355(7) 0.0066(6) 0.0001(6) 0.0105(6)
C72 0.0655(11) 0.0385(8) 0.0388(7) 0.0101(6) 0.0085(7) 0.0078(7)
C31 0.0593(10) 0.0239(7) 0.0608(10) -0.0006(6) -0.0020(8) 0.0122(6)
C6 0.0950(16) 0.0450(9) 0.0616(11) 0.0063(8) 0.0518(12) 0.0178(10)
C4 0.0426(9) 0.0703(12) 0.0817(14) 0.0220(11) 0.0280(9) 0.0142(9)
C60 0.138(2) 0.0283(8) 0.0352(8) 0.0100(6) 0.0316(10) 0.0122(9)
C22 0.0350(9) 0.0627(11) 0.0745(13) 0.0030(9) 0.0145(8) 0.0093(8)
C24 0.0528(11) 0.0743(13) 0.0512(10) 0.0144(9) -0.0081(8) 0.0211(10)
C5 0.0693(14) 0.0636(12) 0.0912(16) 0.0229(11) 0.0527(13) 0.0287(10)
C23 0.0371(9) 0.0743(13) 0.0860(15) 0.0118(12) -0.0046(9) 0.0189(9)
C100 0.0628(17) 0.097(2) 0.0521(14) 0.0204(14) 0.0167(12) -0.0053(15)
C106 0.0528(16) 0.105(2) 0.0641(19) 0.0173(19) 0.0009(14) -0.0020(17)
C105 0.0705(19) 0.105(2) 0.0673(18) 0.0251(18) 0.0010(16) -0.0083(18)
C104 0.0689(18) 0.097(2) 0.0625(16) 0.0337(16) 0.0152(15) -0.0050(17)
C103 0.0589(18) 0.100(2) 0.0692(19) 0.0378(17) 0.0088(15) -0.0122(18)
C102 0.0514(17) 0.096(2) 0.0612(17) 0.0349(18) 0.0022(13) -0.0134(17)
C101 0.086(3) 0.124(3) 0.081(2) 0.001(2) 0.025(2) -0.003(2)
C206 0.046(4) 0.107(7) 0.038(3) 0.002(4) 0.018(3) -0.009(4)
C202 0.079(8) 0.106(9) 0.053(5) 0.005(5) 0.010(5) -0.069(7)
C203 0.057(5) 0.053(4) 0.039(3) 0.018(3) 0.002(3) -0.012(4)
C204 0.033(3) 0.078(5) 0.036(3) 0.020(3) -0.003(2) -0.006(3)
C205 0.048(4) 0.097(7) 0.018(3) 0.022(4) -0.012(3) -0.026(4)
C200 0.027(3) 0.075(5) 0.020(2) 0.009(3) 0.004(2) -0.014(3)
C201 0.031(4) 0.118(10) 0.048(5) 0.042(6) 0.005(3) -0.023(5)

loop_
_atom_type_symbol
_atom_type_description
_atom_type_scat_dispersion_real
_atom_type_scat_dispersion_imag
_atom_type_scat_source
C C 0.0181 0.0091 'International Tables Vol C Tables 4.2.6.8 and 6.1.1.4'
H H 0.0000 0.0000 'International Tables Vol C Tables 4.2.6.8 and 6.1.1.4'
Cu Cu -1.9646 0.5888 'International Tables Vol C Tables 4.2.6.8 and 6.1.1.4'
P P 0.2955 0.4335 'International Tables Vol C Tables 4.2.6.8 and 6.1.1.4'

loop_
_geom_angle_atom_site_label_1
_geom_angle_atom_site_label_2
_geom_angle_atom_site_label_3
_geom_angle
_geom_angle_site_symmetry_1
_geom_angle_site_symmetry_3
_geom_angle_publ_flag
P4 Cu2 Cu1 101.049(9) . . ?
P4 Cu2 P6 109.994(11) . . ?
P6 Cu2 Cu1 82.393(9) . . ?
P2 Cu2 Cu1 91.799(9) . . ?
P2 Cu2 P4 127.695(12) . . ?
P2 Cu2 P6 121.949(12) . . ?
P5 Cu1 Cu2 99.565(9) . . ?
P5 Cu1 P3 107.006(11) . . ?
P3 Cu1 Cu2 81.695(9) . . ?
P1 Cu1 Cu2 93.101(10) . . ?
P1 Cu1 P5 127.798(12) . . ?
P1 Cu1 P3 124.933(12) . . ?
P5 Cu3 P4 125.188(10) . . ?
P5 Cu3 P6 63.227(9) . . ?
P4 Cu3 P6 85.216(9) . . ?
P3 Cu3 P5 84.246(9) . . ?
P3 Cu3 P4 63.634(9) . . ?
P3 Cu3 P6 108.300(9) . . ?
C51 Cu3 P5 39.81(3) . . ?
C51 Cu3 P4 124.92(3) . . ?
C51 Cu3 P6 39.81(3) . . ?
C51 Cu3 P3 120.40(3) . . ?
C26 Cu3 P5 124.54(3) . . ?
C26 Cu3 P4 39.60(3) . . ?
C26 Cu3 P6 121.04(3) . . ?
C26 Cu3 P3 40.40(3) . . ?
C26 Cu3 C51 154.96(5) . . ?
Cu1 P5 Cu3 76.079(9) . . ?
C58 P5 Cu1 123.06(4) . . ?
C58 P5 Cu3 152.81(4) . . ?
C52 P5 Cu1 114.57(4) . . ?
C52 P5 Cu3 88.14(4) . . ?
C52 P5 C58 98.78(5) . . ?
C51 P5 Cu1 104.99(4) . . ?
C51 P5 Cu3 44.72(4) . . ?
C51 P5 C58 108.35(5) . . ?
C51 P5 C52 106.00(5) . . ?
Cu2 P4 Cu3 74.409(9) . . ?
C39 P4 Cu2 123.56(4) . . ?
C39 P4 Cu3 151.85(4) . . ?
C45 P4 Cu2 116.36(4) . . ?
C45 P4 Cu3 90.06(4) . . ?
C45 P4 C39 98.58(5) . . ?
C26 P4 Cu2 103.71(4) . . ?
C26 P4 Cu3 44.27(4) . . ?
C26 P4 C39 107.64(5) . . ?
C26 P4 C45 105.77(5) . . ?
Cu2 P6 Cu3 74.194(9) . . ?
C64 P6 Cu2 108.93(4) . . ?
C64 P6 Cu3 97.22(4) . . ?
C64 P6 C70 100.85(5) . . ?
C70 P6 Cu2 120.26(4) . . ?
C70 P6 Cu3 150.71(4) . . ?
C51 P6 Cu2 112.76(4) . . ?
C51 P6 Cu3 44.33(4) . . ?
C51 P6 C64 103.82(5) . . ?
C51 P6 C70 108.37(5) . . ?
Cu1 P3 Cu3 75.714(9) . . ?
C33 P3 Cu1 111.73(4) . . ?
C33 P3 Cu3 98.46(4) . . ?
C27 P3 Cu1 117.94(4) . . ?
C27 P3 Cu3 151.70(4) . . ?
C27 P3 C33 98.57(5) . . ?
C26 P3 Cu1 114.26(4) . . ?
C26 P3 Cu3 44.79(4) . . ?
C26 P3 C33 103.37(5) . . ?
C26 P3 C27 108.94(5) . . ?
C1 P1 Cu1 115.53(4) . . ?
C1 P1 C8 105.82(6) . . ?
C1 P1 C2 110.51(6) . . ?
C8 P1 Cu1 118.76(4) . . ?
C2 P1 Cu1 107.69(5) . . ?
C2 P1 C8 96.90(6) . . ?
C14 P2 Cu2 116.31(4) . . ?
C14 P2 C20 96.49(6) . . ?
C1 P2 Cu2 117.07(4) . . ?
C1 P2 C14 106.82(6) . . ?
C1 P2 C20 109.93(6) . . ?
C20 P2 Cu2 108.22(4) . . ?
C63 C58 P5 121.46(9) . . ?
C59 C58 P5 120.15(9) . . ?
C59 C58 C63 118.39(12) . . ?
C34 C33 P3 118.14(10) . . ?
C38 C33 P3 123.07(9) . . ?
C38 C33 C34 118.75(11) . . ?
C40 C39 P4 120.27(9) . . ?
C40 C39 C44 118.81(12) . . ?
C44 C39 P4 120.87(10) . . ?
C50 C45 P4 117.31(10) . . ?
C46 C45 P4 123.80(10) . . ?
C46 C45 C50 118.70(12) . . ?
C69 C64 P6 119.38(10) . . ?
C65 C64 P6 121.68(10) . . ?
C65 C64 C69 118.89(12) . . ?
C15 C14 P2 119.30(9) . . ?
C15 C14 C19 118.53(11) . . ?
C19 C14 P2 122.12(10) . . ?
C71 C70 P6 120.52(9) . . ?
C71 C70 C75 118.95(12) . . ?
C75 C70 P6 120.42(10) . . ?
C57 C52 P5 117.94(9) . . ?
C53 C52 P5 123.34(10) . . ?
C53 C52 C57 118.66(12) . . ?
P1 C1 P2 121.69(7) . . ?
P1 C1 H1 119.2 . . ?
P2 C1 H1 119.2 . . ?
Cu3 C51 H51 117.5 . . ?
P5 C51 Cu3 95.46(5) . . ?
P5 C51 P6 109.11(6) . . ?
P5 C51 H51 117.5 . . ?
P6 C51 Cu3 95.86(5) . . ?
P6 C51 H51 117.5 . . ?
C13 C8 P1 119.13(10) . . ?
C13 C8 C9 118.59(12) . . ?
C9 C8 P1 122.23(11) . . ?
C14 C15 H15 119.6 . . ?
C14 C15 C16 120.74(13) . . ?
C16 C15 H15 119.6 . . ?
C28 C27 P3 119.13(9) . . ?
C28 C27 C32 119.41(12) . . ?
C32 C27 P3 121.45(10) . . ?
Cu3 C26 H26 117.5 . . ?
P4 C26 Cu3 96.13(5) . . ?
P4 C26 P3 109.46(6) . . ?
P4 C26 H26 117.5 . . ?
P3 C26 Cu3 94.81(5) . . ?
P3 C26 H26 117.5 . . ?
C33 C34 H34 119.6 . . ?
C35 C34 C33 120.78(13) . . ?
C35 C34 H34 119.6 . . ?
C33 C38 H38 119.8 . . ?
C37 C38 C33 120.37(13) . . ?
C37 C38 H38 119.8 . . ?
C64 C69 H69 120.0 . . ?
C68 C69 C64 119.96(14) . . ?
C68 C69 H69 120.0 . . ?
C21 C20 P2 119.78(11) . . ?
C21 C20 C25 118.67(14) . . ?
C25 C20 P2 121.47(12) . . ?
C45 C50 H50 119.8 . . ?
C49 C50 C45 120.48(13) . . ?
C49 C50 H50 119.8 . . ?
C37 C36 H36 120.1 . . ?
C37 C36 C35 119.73(12) . . ?
C35 C36 H36 120.1 . . ?
C52 C57 H57 119.8 . . ?
C56 C57 C52 120.43(13) . . ?
C56 C57 H57 119.8 . . ?
C64 C65 H65 119.7 . . ?
C64 C65 C66 120.62(13) . . ?
C66 C65 H65 119.7 . . ?
C3 C2 P1 119.26(11) . . ?
C7 C2 P1 122.13(12) . . ?
C7 C2 C3 118.59(14) . . ?
C8 C13 H13 119.8 . . ?
C8 C13 C12 120.41(14) . . ?
C12 C13 H13 119.8 . . ?
C70 C71 H71 119.8 . . ?
C70 C71 C72 120.45(13) . . ?
C72 C71 H71 119.8 . . ?
C52 C53 H53 119.7 . . ?
C54 C53 C52 120.62(13) . . ?
C54 C53 H53 119.7 . . ?
C66 C67 H67 119.9 . . ?
C68 C67 H67 119.9 . . ?
C68 C67 C66 120.18(13) . . ?
C14 C19 H19 119.7 . . ?
C18 C19 C14 120.55(13) . . ?
C18 C19 H19 119.7 . . ?
C38 C37 H37 119.8 . . ?
C36 C37 C38 120.41(13) . . ?
C36 C37 H37 119.8 . . ?
C47 C48 H48 120.2 . . ?
C47 C48 C49 119.54(13) . . ?
C49 C48 H48 120.2 . . ?
C15 C16 H16 120.0 . . ?
C17 C16 C15 120.08(13) . . ?
C17 C16 H16 120.0 . . ?
C39 C40 H40 119.5 . . ?
C39 C40 C41 121.01(12) . . ?
C41 C40 H40 119.5 . . ?
C41 C42 H42 120.0 . . ?
C43 C42 H42 120.0 . . ?
C43 C42 C41 120.01(13) . . ?
C27 C28 H28 119.8 . . ?
C27 C28 C29 120.39(13) . . ?
C29 C28 H28 119.8 . . ?
C39 C44 H44 120.0 . . ?
C43 C44 C39 119.93(13) . . ?
C43 C44 H44 120.0 . . ?
C16 C17 H17 120.1 . . ?
C18 C17 C16 119.89(12) . . ?
C18 C17 H17 120.1 . . ?
C27 C32 H32 120.0 . . ?
C31 C32 C27 120.04(14) . . ?
C31 C32 H32 120.0 . . ?
C45 C46 H46 119.9 . . ?
C45 C46 C47 120.16(13) . . ?
C47 C46 H46 119.9 . . ?
C57 C56 H56 119.8 . . ?
C55 C56 C57 120.30(14) . . ?
C55 C56 H56 119.8 . . ?
C58 C63 H63 119.8 . . ?
C58 C63 C62 120.41(13) . . ?
C62 C63 H63 119.8 . . ?
C62 C61 H61 120.5 . . ?
C62 C61 C60 118.95(13) . . ?
C60 C61 H61 120.5 . . ?
C34 C35 C36 119.93(13) . . ?
C34 C35 H35 120.0 . . ?
C36 C35 H35 120.0 . . ?
C56 C55 H55 120.1 . . ?
C54 C55 C56 119.75(13) . . ?
C54 C55 H55 120.1 . . ?
C19 C18 H18 119.9 . . ?
C17 C18 C19 120.19(13) . . ?
C17 C18 H18 119.9 . . ?
C65 C66 H66 120.1 . . ?
C67 C66 C65 119.84(15) . . ?
C67 C66 H66 120.1 . . ?
C69 C68 H68 119.7 . . ?
C67 C68 C69 120.51(14) . . ?
C67 C68 H68 119.7 . . ?
C10 C11 H11 120.3 . . ?
C12 C11 H11 120.3 . . ?
C12 C11 C10 119.49(13) . . ?
C40 C41 H41 120.2 . . ?
C42 C41 C40 119.62(14) . . ?
C42 C41 H41 120.2 . . ?
C48 C47 C46 120.75(14) . . ?
C48 C47 H47 119.6 . . ?
C46 C47 H47 119.6 . . ?
C53 C54 H54 119.9 . . ?
C55 C54 C53 120.23(14) . . ?
C55 C54 H54 119.9 . . ?
C50 C49 H49 119.8 . . ?
C48 C49 C50 120.37(13) . . ?
C48 C49 H49 119.8 . . ?
C11 C10 H10 119.9 . . ?
C11 C10 C9 120.10(15) . . ?
C9 C10 H10 119.9 . . ?
C8 C9 H9 119.6 . . ?
C10 C9 C8 120.75(15) . . ?
C10 C9 H9 119.6 . . ?
C74 C73 H73 120.1 . . ?
C74 C73 C72 119.89(14) . . ?
C72 C73 H73 120.1 . . ?
C70 C75 H75 119.8 . . ?
C74 C75 C70 120.40(13) . . ?
C74 C75 H75 119.8 . . ?
C28 C29 H29 120.2 . . ?
C30 C29 C28 119.69(14) . . ?
C30 C29 H29 120.2 . . ?
C2 C3 H3 119.8 . . ?
C4 C3 C2 120.50(18) . . ?
C4 C3 H3 119.8 . . ?
C42 C43 C44 120.60(13) . . ?
C42 C43 H43 119.7 . . ?
C44 C43 H43 119.7 . . ?
C63 C62 H62 119.7 . . ?
C61 C62 C63 120.65(13) . . ?
C61 C62 H62 119.7 . . ?
C20 C21 H21 119.6 . . ?
C22 C21 C20 120.88(16) . . ?
C22 C21 H21 119.6 . . ?
C2 C7 H7 119.9 . . ?
C2 C7 C6 120.28(18) . . ?
C6 C7 H7 119.9 . . ?
C29 C30 H30 119.9 . . ?
C29 C30 C31 120.27(13) . . ?
C31 C30 H30 119.9 . . ?
C73 C74 C75 120.19(14) . . ?
C73 C74 H74 119.9 . . ?
C75 C74 H74 119.9 . . ?
C13 C12 H12 119.7 . . ?
C11 C12 C13 120.66(16) . . ?
C11 C12 H12 119.7 . . ?
C58 C59 H59 119.6 . . ?
C58 C59 C60 120.76(13) . . ?
C60 C59 H59 119.6 . . ?
C20 C25 H25 119.8 . . ?
C24 C25 C20 120.49(17) . . ?
C24 C25 H25 119.8 . . ?
C71 C72 H72 120.0 . . ?
C73 C72 C71 120.08(15) . . ?
C73 C72 H72 120.0 . . ?
C32 C31 H31 119.9 . . ?
C30 C31 C32 120.11(14) . . ?
C30 C31 H31 119.9 . . ?
C7 C6 H6 119.8 . . ?
C5 C6 C7 120.38(19) . . ?
C5 C6 H6 119.8 . . ?
C3 C4 H4 120.0 . . ?
C5 C4 C3 120.0(2) . . ?
C5 C4 H4 120.0 . . ?
C61 C60 C59 120.82(14) . . ?
C61 C60 H60 119.6 . . ?
C59 C60 H60 119.6 . . ?
C21 C22 H22 119.9 . . ?
C21 C22 C23 120.18(18) . . ?
C23 C22 H22 119.9 . . ?
C25 C24 H24 120.0 . . ?
C23 C24 C25 120.07(18) . . ?
C23 C24 H24 120.0 . . ?
C6 C5 C4 120.26(17) . . ?
C6 C5 H5 119.9 . . ?
C4 C5 H5 119.9 . . ?
C22 C23 C24 119.68(17) . . ?
C22 C23 H23 120.2 . . ?
C24 C23 H23 120.2 . . ?
C106 C100 C102 120.0 . . ?
C106 C100 C101 119.6(2) . . ?
C102 C100 C101 120.3(2) . . ?
C100 C106 H10A 120.0 . . ?
C100 C106 C105 120.0 . . ?
C105 C106 H10A 120.0 . . ?
C106 C105 H10C 120.0 . . ?
C104 C105 C106 120.0 . . ?
C104 C105 H10C 120.0 . . ?
C105 C104 H10E 120.0 . . ?
C103 C104 C105 120.0 . . ?
C103 C104 H10E 120.0 . . ?
C104 C103 H10G 120.0 . . ?
C104 C103 C102 120.0 . . ?
C102 C103 H10G 120.0 . . ?
C100 C102 H102 120.0 . . ?
C103 C102 C100 120.0 . . ?
C103 C102 H102 120.0 . . ?
C100 C101 H10I 109.5 . . ?
C100 C101 H10J 109.5 . . ?
C100 C101 H10K 109.5 . . ?
H10I C101 H10J 109.5 . . ?
H10I C101 H10K 109.5 . . ?
H10J C101 H10K 109.5 . . ?
H10D C206 H10F 109.5 . . ?
H10D C206 H206 109.5 . . ?
H10F C206 H206 109.5 . . ?
C200 C206 H10D 109.5 . . ?
C200 C206 H10F 109.5 . . ?
C200 C206 H206 109.5 . . ?
C203 C202 H202 120.0 . . ?
C203 C202 C201 120.0 . . ?
C201 C202 H202 120.0 . . ?
C202 C203 H203 120.0 . . ?
C204 C203 C202 120.0 . . ?
C204 C203 H203 120.0 . . ?
C203 C204 H204 120.0 . . ?
C203 C204 C205 120.0 . . ?
C205 C204 H204 120.0 . . ?
C204 C205 H10B 120.0 . . ?
C200 C205 C204 120.0 . . ?
C200 C205 H10B 120.0 . . ?
C205 C200 C206 120.0(5) . . ?
C205 C200 C201 120.0 . . ?
C201 C200 C206 119.9(5) . . ?
C202 C201 H10H 120.0 . . ?
C200 C201 C202 120.0 . . ?
C200 C201 H10H 120.0 . . ?

loop_
_geom_bond_atom_site_label_1
_geom_bond_atom_site_label_2
_geom_bond_distance
_geom_bond_site_symmetry_2
_geom_bond_publ_flag
Cu2 Cu1 2.8084(2) . ?
Cu2 P4 2.3115(3) . ?
Cu2 P6 2.3197(3) . ?
Cu2 P2 2.2820(3) . ?
Cu1 P5 2.3051(3) . ?
Cu1 P3 2.3390(3) . ?
Cu1 P1 2.3012(3) . ?
Cu3 P5 2.7866(3) . ?
Cu3 P4 2.7994(3) . ?
Cu3 P6 2.8043(3) . ?
Cu3 P3 2.7795(3) . ?
Cu3 C51 1.9699(11) . ?
Cu3 C26 1.9652(11) . ?
P5 C58 1.8337(11) . ?
P5 C52 1.8233(12) . ?
P5 C51 1.7924(11) . ?
P4 C39 1.8387(12) . ?
P4 C45 1.8279(12) . ?
P4 C26 1.7947(11) . ?
P6 C64 1.8318(12) . ?
P6 C70 1.8354(12) . ?
P6 C51 1.8050(11) . ?
P3 C33 1.8320(12) . ?
P3 C27 1.8292(12) . ?
P3 C26 1.8079(11) . ?
P1 C1 1.7226(13) . ?
P1 C8 1.8508(12) . ?
P1 C2 1.8486(14) . ?
P2 C14 1.8457(12) . ?
P2 C1 1.7282(12) . ?
P2 C20 1.8463(13) . ?
C58 C63 1.3904(17) . ?
C58 C59 1.3659(18) . ?
C33 C34 1.3999(17) . ?
C33 C38 1.3932(17) . ?
C39 C40 1.3835(18) . ?
C39 C44 1.3985(17) . ?
C45 C50 1.3968(18) . ?
C45 C46 1.3888(18) . ?
C64 C69 1.3988(19) . ?
C64 C65 1.3921(18) . ?
C14 C15 1.3885(18) . ?
C14 C19 1.3996(18) . ?
C70 C71 1.3832(18) . ?
C70 C75 1.3948(17) . ?
C52 C57 1.3950(18) . ?
C52 C53 1.3914(17) . ?
C1 H1 0.9500 . ?
C51 H51 1.0000 . ?
C8 C13 1.386(2) . ?
C8 C9 1.398(2) . ?
C15 H15 0.9500 . ?
C15 C16 1.3949(18) . ?
C27 C28 1.3884(18) . ?
C27 C32 1.3955(18) . ?
C26 H26 1.0000 . ?
C34 H34 0.9500 . ?
C34 C35 1.388(2) . ?
C38 H38 0.9500 . ?
C38 C37 1.3907(18) . ?
C69 H69 0.9500 . ?
C69 C68 1.394(2) . ?
C20 C21 1.391(2) . ?
C20 C25 1.397(2) . ?
C50 H50 0.9500 . ?
C50 C49 1.3902(19) . ?
C36 H36 0.9500 . ?
C36 C37 1.387(2) . ?
C36 C35 1.389(2) . ?
C57 H57 0.9500 . ?
C57 C56 1.388(2) . ?
C65 H65 0.9500 . ?
C65 C66 1.3966(18) . ?
C2 C3 1.399(2) . ?
C2 C7 1.394(2) . ?
C13 H13 0.9500 . ?
C13 C12 1.3976(19) . ?
C71 H71 0.9500 . ?
C71 C72 1.396(2) . ?
C53 H53 0.9500 . ?
C53 C54 1.391(2) . ?
C67 H67 0.9500 . ?
C67 C66 1.380(2) . ?
C67 C68 1.378(3) . ?
C19 H19 0.9500 . ?
C19 C18 1.3935(19) . ?
C37 H37 0.9500 . ?
C48 H48 0.9500 . ?
C48 C47 1.375(2) . ?
C48 C49 1.381(2) . ?
C16 H16 0.9500 . ?
C16 C17 1.385(2) . ?
C40 H40 0.9500 . ?
C40 C41 1.3952(19) . ?
C42 H42 0.9500 . ?
C42 C41 1.384(2) . ?
C42 C43 1.374(2) . ?
C28 H28 0.9500 . ?
C28 C29 1.3968(18) . ?
C44 H44 0.9500 . ?
C44 C43 1.395(2) . ?
C17 H17 0.9500 . ?
C17 C18 1.379(2) . ?
C32 H32 0.9500 . ?
C32 C31 1.390(2) . ?
C46 H46 0.9500 . ?
C46 C47 1.3962(19) . ?
C56 H56 0.9500 . ?
C56 C55 1.385(2) . ?
C63 H63 0.9500 . ?
C63 C62 1.393(2) . ?
C61 H61 0.9500 . ?
C61 C62 1.367(2) . ?
C61 C60 1.369(2) . ?
C35 H35 0.9500 . ?
C55 H55 0.9500 . ?
C55 C54 1.378(2) . ?
C18 H18 0.9500 . ?
C66 H66 0.9500 . ?
C68 H68 0.9500 . ?
C11 H11 0.9500 . ?
C11 C10 1.388(3) . ?
C11 C12 1.376(3) . ?
C41 H41 0.9500 . ?
C47 H47 0.9500 . ?
C54 H54 0.9500 . ?
C49 H49 0.9500 . ?
C10 H10 0.9500 . ?
C10 C9 1.390(2) . ?
C9 H9 0.9500 . ?
C73 H73 0.9500 . ?
C73 C74 1.379(3) . ?
C73 C72 1.381(2) . ?
C75 H75 0.9500 . ?
C75 C74 1.390(2) . ?
C29 H29 0.9500 . ?
C29 C30 1.383(2) . ?
C3 H3 0.9500 . ?
C3 C4 1.392(2) . ?
C43 H43 0.9500 . ?
C62 H62 0.9500 . ?
C21 H21 0.9500 . ?
C21 C22 1.384(2) . ?
C7 H7 0.9500 . ?
C7 C6 1.396(2) . ?
C30 H30 0.9500 . ?
C30 C31 1.387(3) . ?
C74 H74 0.9500 . ?
C12 H12 0.9500 . ?
C59 H59 0.9500 . ?
C59 C60 1.393(2) . ?
C25 H25 0.9500 . ?
C25 C24 1.390(2) . ?
C72 H72 0.9500 . ?
C31 H31 0.9500 . ?
C6 H6 0.9500 . ?
C6 C5 1.370(4) . ?
C4 H4 0.9500 . ?
C4 C5 1.382(4) . ?
C60 H60 0.9500 . ?
C22 H22 0.9500 . ?
C22 C23 1.386(3) . ?
C24 H24 0.9500 . ?
C24 C23 1.389(3) . ?
C5 H5 0.9500 . ?
C23 H23 0.9500 . ?
C100 C106 1.3900 . ?
C100 C102 1.3900 . ?
C100 C101 1.488(5) . ?
C106 H10A 0.9500 . ?
C106 C105 1.3900 . ?
C105 H10C 0.9500 . ?
C105 C104 1.3900 . ?
C104 H10E 0.9500 . ?
C104 C103 1.3900 . ?
C103 H10G 0.9500 . ?
C103 C102 1.3900 . ?
C102 H102 0.9500 . ?
C101 H10I 0.9800 . ?
C101 H10J 0.9800 . ?
C101 H10K 0.9800 . ?
C206 H10D 0.9800 . ?
C206 H10F 0.9800 . ?
C206 H206 0.9800 . ?
C206 C200 1.535(7) . ?
C202 H202 0.9500 . ?
C202 C203 1.3900 . ?
C202 C201 1.3900 . ?
C203 H203 0.9500 . ?
C203 C204 1.3900 . ?
C204 H204 0.9500 . ?
C204 C205 1.3900 . ?
C205 H10B 0.9500 . ?
C205 C200 1.3900 . ?
C200 C201 1.3900 . ?
C201 H10H 0.9500 . ?

loop_
_geom_torsion_atom_site_label_1
_geom_torsion_atom_site_label_2
_geom_torsion_atom_site_label_3
_geom_torsion_atom_site_label_4
_geom_torsion
_geom_torsion_site_symmetry_1
_geom_torsion_site_symmetry_2
_geom_torsion_site_symmetry_3
_geom_torsion_site_symmetry_4
_geom_torsion_publ_flag
Cu2 P4 C39 C40 -13.93(12) . . . . ?
Cu2 P4 C39 C44 168.72(9) . . . . ?
Cu2 P4 C45 C50 -61.95(10) . . . . ?
Cu2 P4 C45 C46 123.16(11) . . . . ?
Cu2 P4 C26 Cu3 -49.70(4) . . . . ?
Cu2 P4 C26 P3 47.61(6) . . . . ?
Cu2 P6 C64 C69 80.87(10) . . . . ?
Cu2 P6 C64 C65 -96.61(10) . . . . ?
Cu2 P6 C70 C71 8.74(13) . . . . ?
Cu2 P6 C70 C75 -175.07(10) . . . . ?
Cu2 P6 C51 Cu3 31.56(5) . . . . ?
Cu2 P6 C51 P5 -66.31(6) . . . . ?
Cu2 P2 C14 C15 108.62(9) . . . . ?
Cu2 P2 C14 C19 -68.85(11) . . . . ?
Cu2 P2 C1 P1 -9.35(10) . . . . ?
Cu2 P2 C20 C21 23.65(12) . . . . ?
Cu2 P2 C20 C25 -159.60(11) . . . . ?
Cu1 P5 C58 C63 -179.60(11) . . . . ?
Cu1 P5 C58 C59 0.33(15) . . . . ?
Cu1 P5 C52 C57 -57.11(10) . . . . ?
Cu1 P5 C52 C53 125.75(10) . . . . ?
Cu1 P5 C51 Cu3 -51.37(4) . . . . ?
Cu1 P5 C51 P6 46.77(6) . . . . ?
Cu1 P3 C33 C34 73.81(10) . . . . ?
Cu1 P3 C33 C38 -108.54(10) . . . . ?
Cu1 P3 C27 C28 8.56(12) . . . . ?
Cu1 P3 C27 C32 -172.32(10) . . . . ?
Cu1 P3 C26 Cu3 33.05(5) . . . . ?
Cu1 P3 C26 P4 -65.19(6) . . . . ?
Cu1 P1 C1 P2 3.15(10) . . . . ?
Cu1 P1 C8 C13 105.72(10) . . . . ?
Cu1 P1 C8 C9 -71.64(11) . . . . ?
Cu1 P1 C2 C3 29.56(12) . . . . ?
Cu1 P1 C2 C7 -148.54(10) . . . . ?
Cu3 P5 C58 C63 -49.89(17) . . . . ?
Cu3 P5 C58 C59 130.05(13) . . . . ?
Cu3 P5 C52 C57 -130.88(10) . . . . ?
Cu3 P5 C52 C53 51.99(10) . . . . ?
Cu3 P5 C51 P6 98.14(6) . . . . ?
Cu3 P4 C39 C40 109.85(11) . . . . ?
Cu3 P4 C39 C44 -67.50(15) . . . . ?
Cu3 P4 C45 C50 -134.52(9) . . . . ?
Cu3 P4 C45 C46 50.58(11) . . . . ?
Cu3 P4 C26 P3 97.32(6) . . . . ?
Cu3 P6 C64 C69 156.58(9) . . . . ?
Cu3 P6 C64 C65 -20.90(10) . . . . ?
Cu3 P6 C70 C71 -104.56(12) . . . . ?
Cu3 P6 C70 C75 71.63(14) . . . . ?
Cu3 P6 C51 P5 -97.87(6) . . . . ?
Cu3 P3 C33 C34 151.74(9) . . . . ?
Cu3 P3 C33 C38 -30.62(10) . . . . ?
Cu3 P3 C27 C28 -104.77(11) . . . . ?
Cu3 P3 C27 C32 74.34(15) . . . . ?
Cu3 P3 C26 P4 -98.25(7) . . . . ?
P5 C58 C63 C62 -179.25(14) . . . . ?
P5 C58 C59 C60 179.61(17) . . . . ?
P5 C52 C57 C56 -176.28(11) . . . . ?
P5 C52 C53 C54 175.98(11) . . . . ?
P4 C39 C40 C41 -177.22(12) . . . . ?
P4 C39 C44 C43 178.26(12) . . . . ?
P4 C45 C50 C49 -173.92(11) . . . . ?
P4 C45 C46 C47 174.05(12) . . . . ?
P6 C64 C69 C68 -177.25(10) . . . . ?
P6 C64 C65 C66 177.75(10) . . . . ?
P6 C70 C71 C72 178.24(13) . . . . ?
P6 C70 C75 C74 -176.92(13) . . . . ?
P3 C33 C34 C35 176.78(10) . . . . ?
P3 C33 C38 C37 -175.95(10) . . . . ?
P3 C27 C28 C29 -177.44(12) . . . . ?
P3 C27 C32 C31 178.92(13) . . . . ?
P1 C8 C13 C12 -177.60(10) . . . . ?
P1 C8 C9 C10 176.95(11) . . . . ?
P1 C2 C3 C4 -177.53(13) . . . . ?
P1 C2 C7 C6 177.51(12) . . . . ?
P2 C14 C15 C16 -178.31(10) . . . . ?
P2 C14 C19 C18 177.84(10) . . . . ?
P2 C20 C21 C22 175.57(14) . . . . ?
P2 C20 C25 C24 -175.33(16) . . . . ?
C58 P5 C52 C57 75.55(10) . . . . ?
C58 P5 C52 C53 -101.59(11) . . . . ?
C58 P5 C51 Cu3 175.49(5) . . . . ?
C58 P5 C51 P6 -86.37(6) . . . . ?
C58 C63 C62 C61 0.0(3) . . . . ?
C58 C59 C60 C61 -0.8(4) . . . . ?
C33 P3 C27 C28 128.80(11) . . . . ?
C33 P3 C27 C32 -52.08(12) . . . . ?
C33 P3 C26 Cu3 -88.58(5) . . . . ?
C33 P3 C26 P4 173.17(6) . . . . ?
C33 C34 C35 C36 -0.9(2) . . . . ?
C33 C38 C37 C36 -0.5(2) . . . . ?
C39 P4 C45 C50 72.38(10) . . . . ?
C39 P4 C45 C46 -102.52(12) . . . . ?
C39 P4 C26 Cu3 177.87(5) . . . . ?
C39 P4 C26 P3 -84.82(6) . . . . ?
C39 C40 C41 C42 -1.3(2) . . . . ?
C39 C44 C43 C42 -0.8(3) . . . . ?
C45 P4 C39 C40 -143.64(11) . . . . ?
C45 P4 C39 C44 39.01(12) . . . . ?
C45 P4 C26 Cu3 73.24(6) . . . . ?
C45 P4 C26 P3 170.56(6) . . . . ?
C45 C50 C49 C48 -1.0(2) . . . . ?
C45 C46 C47 C48 0.0(2) . . . . ?
C64 P6 C70 C71 128.35(11) . . . . ?
C64 P6 C70 C75 -55.46(12) . . . . ?
C64 P6 C51 Cu3 -86.18(5) . . . . ?
C64 P6 C51 P5 175.95(6) . . . . ?
C64 C69 C68 C67 -0.9(2) . . . . ?
C64 C65 C66 C67 -0.2(2) . . . . ?
C14 P2 C1 P1 123.06(8) . . . . ?
C14 P2 C20 C21 -96.82(12) . . . . ?
C14 P2 C20 C25 79.94(13) . . . . ?
C14 C15 C16 C17 0.3(2) . . . . ?
C14 C19 C18 C17 0.5(2) . . . . ?
C70 P6 C64 C69 -46.59(11) . . . . ?
C70 P6 C64 C65 135.94(10) . . . . ?
C70 P6 C51 Cu3 167.21(5) . . . . ?
C70 P6 C51 P5 69.34(7) . . . . ?
C70 C71 C72 C73 -1.5(3) . . . . ?
C70 C75 C74 C73 -1.1(3) . . . . ?
C52 P5 C58 C63 53.34(13) . . . . ?
C52 P5 C58 C59 -126.72(14) . . . . ?
C52 P5 C51 Cu3 70.27(5) . . . . ?
C52 P5 C51 P6 168.41(6) . . . . ?
C52 C57 C56 C55 -0.7(2) . . . . ?
C52 C53 C54 C55 1.0(2) . . . . ?
C1 P1 C8 C13 -26.08(11) . . . . ?
C1 P1 C8 C9 156.57(10) . . . . ?
C1 P1 C2 C3 156.59(11) . . . . ?
C1 P1 C2 C7 -21.50(13) . . . . ?
C1 P2 C14 C15 -24.21(11) . . . . ?
C1 P2 C14 C19 158.31(10) . . . . ?
C1 P2 C20 C21 152.63(11) . . . . ?
C1 P2 C20 C25 -30.62(14) . . . . ?
C51 P5 C58 C63 -56.85(13) . . . . ?
C51 P5 C58 C59 123.09(13) . . . . ?
C51 P5 C52 C57 -172.39(10) . . . . ?
C51 P5 C52 C53 10.48(12) . . . . ?
C51 P6 C64 C69 -158.77(10) . . . . ?
C51 P6 C64 C65 23.75(11) . . . . ?
C51 P6 C70 C71 -122.99(11) . . . . ?
C51 P6 C70 C75 53.20(12) . . . . ?
C8 P1 C1 P2 136.74(8) . . . . ?
C8 P1 C2 C3 -93.63(11) . . . . ?
C8 P1 C2 C7 88.28(12) . . . . ?
C8 C13 C12 C11 0.4(2) . . . . ?
C15 C14 C19 C18 0.34(19) . . . . ?
C15 C16 C17 C18 0.5(2) . . . . ?
C27 P3 C33 C34 -50.95(10) . . . . ?
C27 P3 C33 C38 126.70(10) . . . . ?
C27 P3 C26 Cu3 167.33(5) . . . . ?
C27 P3 C26 P4 69.08(7) . . . . ?
C27 C28 C29 C30 -2.3(2) . . . . ?
C27 C32 C31 C30 -0.6(3) . . . . ?
C26 P4 C39 C40 106.70(11) . . . . ?
C26 P4 C39 C44 -70.65(12) . . . . ?
C26 P4 C45 C50 -176.46(9) . . . . ?
C26 P4 C45 C46 8.64(13) . . . . ?
C26 P3 C33 C34 -162.86(9) . . . . ?
C26 P3 C33 C38 14.79(11) . . . . ?
C26 P3 C27 C28 -123.80(10) . . . . ?
C26 P3 C27 C32 55.31(13) . . . . ?
C34 C33 C38 C37 1.69(18) . . . . ?
C38 C33 C34 C35 -0.97(18) . . . . ?
C69 C64 C65 C66 0.27(18) . . . . ?
C20 P2 C14 C15 -137.34(10) . . . . ?
C20 P2 C14 C19 45.18(11) . . . . ?
C20 P2 C1 P1 -133.33(8) . . . . ?
C20 C21 C22 C23 -0.2(3) . . . . ?
C20 C25 C24 C23 -0.2(3) . . . . ?
C50 C45 C46 C47 -0.8(2) . . . . ?
C57 C52 C53 C54 -1.1(2) . . . . ?
C57 C56 C55 C54 0.6(2) . . . . ?
C65 C64 C69 C68 0.29(19) . . . . ?
C2 P1 C1 P2 -119.41(8) . . . . ?
C2 P1 C8 C13 -139.72(10) . . . . ?
C2 P1 C8 C9 42.92(12) . . . . ?
C2 C3 C4 C5 -0.2(3) . . . . ?
C2 C7 C6 C5 0.2(3) . . . . ?
C13 C8 C9 C10 -0.42(19) . . . . ?
C71 C70 C75 C74 -0.7(2) . . . . ?
C53 C52 C57 C56 1.00(19) . . . . ?
C19 C14 C15 C16 -0.75(18) . . . . ?
C37 C36 C35 C34 2.2(2) . . . . ?
C16 C17 C18 C19 -0.9(2) . . . . ?
C40 C39 C44 C43 0.9(2) . . . . ?
C28 C27 C32 C31 -2.0(2) . . . . ?
C28 C29 C30 C31 -0.3(3) . . . . ?
C44 C39 C40 C41 0.2(2) . . . . ?
C32 C27 C28 C29 3.4(2) . . . . ?
C46 C45 C50 C49 1.25(19) . . . . ?
C56 C55 C54 C53 -0.7(2) . . . . ?
C63 C58 C59 C60 -0.5(3) . . . . ?
C35 C36 C37 C38 -1.4(2) . . . . ?
C66 C67 C68 C69 1.0(2) . . . . ?
C68 C67 C66 C65 -0.4(2) . . . . ?
C11 C10 C9 C8 0.7(2) . . . . ?
C41 C42 C43 C44 -0.3(3) . . . . ?
C47 C48 C49 C50 0.2(2) . . . . ?
C49 C48 C47 C46 0.3(2) . . . . ?
C10 C11 C12 C13 -0.1(2) . . . . ?
C9 C8 C13 C12 -0.15(19) . . . . ?
C75 C70 C71 C72 2.0(2) . . . . ?
C29 C30 C31 C32 1.8(3) . . . . ?
C3 C2 C7 C6 -0.6(2) . . . . ?
C3 C4 C5 C6 -0.2(3) . . . . ?
C43 C42 C41 C40 1.3(2) . . . . ?
C62 C61 C60 C59 1.6(3) . . . . ?
C21 C20 C25 C24 1.5(3) . . . . ?
C21 C22 C23 C24 1.5(4) . . . . ?
C7 C2 C3 C4 0.6(2) . . . . ?
C7 C6 C5 C4 0.2(3) . . . . ?
C74 C73 C72 C71 -0.3(3) . . . . ?
C12 C11 C10 C9 -0.5(2) . . . . ?
C59 C58 C63 C62 0.8(3) . . . . ?
C25 C20 C21 C22 -1.3(2) . . . . ?
C25 C24 C23 C22 -1.3(4) . . . . ?
C72 C73 C74 C75 1.6(3) . . . . ?
C60 C61 C62 C63 -1.2(3) . . . . ?
C100 C106 C105 C104 0.0 . . . . ?
C106 C100 C102 C103 0.0 . . . . ?
C106 C105 C104 C103 0.0 . . . . ?
C105 C104 C103 C102 0.0 . . . . ?
C104 C103 C102 C100 0.0 . . . . ?
C102 C100 C106 C105 0.0 . . . . ?
C101 C100 C106 C105 -177.1(2) . . . . ?
C101 C100 C102 C103 177.1(3) . . . . ?
C206 C200 C201 C202 -177.2(5) . . . . ?
C202 C203 C204 C205 0.0 . . . . ?
C203 C202 C201 C200 0.0 . . . . ?
C203 C204 C205 C200 0.0 . . . . ?
C204 C205 C200 C206 177.2(5) . . . . ?
C204 C205 C200 C201 0.0 . . . . ?
C205 C200 C201 C202 0.0 . . . . ?
C201 C202 C203 C204 0.0 . . . . ?

loop_
_smtbx_masks_void_nr
_smtbx_masks_void_average_x
_smtbx_masks_void_average_y
_smtbx_masks_void_average_z
_smtbx_masks_void_volume
_smtbx_masks_void_count_electrons
_smtbx_masks_void_content
1 0.000 0.000 0.500 518.4 116.1 ?
2 -0.042 0.079 0.051 8.5 0.0 ?
3 0.042 0.921 0.949 8.5 0.0 ?
4 0.500 0.500 0.000 518.4 116.0 ?
5 0.458 0.421 0.551 8.5 0.7 ?
6 0.542 0.579 0.449 8.5 0.0 ?
